data_4074678
loop_
_publ_author_name
'Moncada, Adriana I.'
'Manne, Sudhakar'
'Tanski, Joseph M.'
'Slaughter, LeGrande M.'

_publ_section_title
;
 Modular Chelated Palladium Diaminocarbene Complexes:&#x00A0; Synthesis,
 Characterization, and Optimization of Catalytic Suzuki&#x2212;Miyaura
 Cross-Coupling Activity by Ligand Modification
;
_journal_issue 2
_journal_name_full Organometallics
_journal_page_first 491
_journal_paper_doi 10.1021/om050786f
_journal_volume 25
_journal_year 2006
_chemical_formula_moiety 'C5 H12 Br2 N4 Pd, C2 H6 O S'
_chemical_formula_sum 'C7 H18 Br2 N4 O Pd S'
_chemical_formula_weight 472.53
_space_group_IT_number 2
_symmetry_cell_setting triclinic
_symmetry_Int_Tables_number 2
_symmetry_space_group_name_Hall '-P 1'
_symmetry_space_group_name_H-M 'P -1'
_atom_sites_solution_hydrogens geom
_atom_sites_solution_primary direct
_atom_sites_solution_secondary difmap
_audit_creation_method SHELXL-97
_cell_angle_alpha 83.427(2)
_cell_angle_beta 88.080(2)
_cell_angle_gamma 81.682(2)
_cell_formula_units_Z 2
_cell_length_a 7.5348(10)
_cell_length_b 9.0018(12)
_cell_length_c 10.5540(14)
_cell_measurement_reflns_used 5963
_cell_measurement_temperature 103(2)
_cell_volume 703.55(16)
_computing_cell_refinement 'Bruker SMART'
_computing_data_collection 'Bruker SMART'
_computing_data_reduction 'Bruker SAINT'
_computing_molecular_graphics 'Bruker SHELXTL'
_computing_publication_material 'Bruker SHELXTL'
_computing_structure_refinement 'SHELXL-97 (Sheldrick, 1997)'
_computing_structure_solution 'SHELXS-97 (Sheldrick, 1990)'
_diffrn_ambient_temperature 103(2)
_diffrn_measured_fraction_theta_full 0.996
_diffrn_measured_fraction_theta_max 0.955
_diffrn_measurement_device_type 'CCD area detector'
_diffrn_measurement_method 'phi and omega scans'
_diffrn_radiation_monochromator graphite
_diffrn_radiation_type MoK\a
_diffrn_radiation_wavelength 0.71073
_diffrn_reflns_av_R_equivalents 0.0000
_diffrn_reflns_av_sigmaI/netI 0.0214
_diffrn_reflns_limit_h_max 10
_diffrn_reflns_limit_h_min -10
_diffrn_reflns_limit_k_max 11
_diffrn_reflns_limit_k_min -11
_diffrn_reflns_limit_l_max 14
_diffrn_reflns_limit_l_min -13
_diffrn_reflns_number 14048
_diffrn_reflns_theta_full 26.50
_diffrn_reflns_theta_max 28.35
_diffrn_reflns_theta_min 1.94
_diffrn_source 'fine-focus sealed tube'
_diffrn_standards_decay_% none
_diffrn_standards_interval_count 0
_diffrn_standards_number 0
_exptl_absorpt_coefficient_mu 7.134
_exptl_absorpt_correction_T_max 0.6742
_exptl_absorpt_correction_T_min 0.4815
_exptl_absorpt_correction_type multi-scan
_exptl_absorpt_process_details Bruker(2001)SADABS,BrukerAXSInc.,Madison,WI
_exptl_crystal_colour colorless
_exptl_crystal_density_diffrn 2.231
_exptl_crystal_density_method 'not measured'
_exptl_crystal_description prism
_exptl_crystal_F_000 456
_exptl_crystal_recrystallization_method 'Slow diff of ether into DMSO soln of cmpd'
_exptl_crystal_size_max 0.12
_exptl_crystal_size_mid 0.10
_exptl_crystal_size_min 0.06
_refine_diff_density_max 1.045
_refine_diff_density_min -1.095
_refine_diff_density_rms 0.144
_refine_ls_extinction_method none
_refine_ls_goodness_of_fit_ref 1.055
_refine_ls_hydrogen_treatment mixed
_refine_ls_matrix_type full
_refine_ls_number_parameters 153
_refine_ls_number_reflns 14048
_refine_ls_number_restraints 0
_refine_ls_restrained_S_all 1.055
_refine_ls_R_factor_all 0.0463
_refine_ls_R_factor_gt 0.0445
_refine_ls_shift/su_max 0.001
_refine_ls_shift/su_mean 0.000
_refine_ls_structure_factor_coef Fsqd
_refine_ls_weighting_details 'calc w=1/[\s^2^(Fo^2^)+(0.0953P)^2^+0.0000P] where P=(Fo^2^+2Fc^2^)/3'
_refine_ls_weighting_scheme calc
_refine_ls_wR_factor_gt 0.1208
_refine_ls_wR_factor_ref 0.1219
_reflns_number_gt 13045
_reflns_number_total 14048
_reflns_threshold_expression >2sigma(I)
_cod_data_source_file om050786fsi20050911_103409.cif
_cod_data_source_block lms_3e
_cod_database_code 4074678

loop_
_symmetry_equiv_pos_as_xyz
'x, y, z'
'-x, -y, -z'

loop_
_atom_site_label
_atom_site_type_symbol
_atom_site_fract_x
_atom_site_fract_y
_atom_site_fract_z
_atom_site_U_iso_or_equiv
_atom_site_adp_type
_atom_site_occupancy
_atom_site_symmetry_multiplicity
_atom_site_calc_flag
_atom_site_refinement_flags
Pd1 Pd 0.16757(2) 0.283314(16) 0.359526(15) 0.01206(4) Uani 1 1 d .
Br1 Br 0.42849(3) 0.42652(2) 0.33734(2) 0.01716(5) Uani 1 1 d .
Br2 Br 0.21473(3) 0.22365(2) 0.13511(2) 0.01932(5) Uani 1 1 d .
N1 N 0.2085(2) 0.38703(19) 0.61094(17) 0.0154(4) Uani 1 1 d .
H1A H 0.3060 0.4199 0.5773 0.019 Uiso 1 1 calc R
N2 N -0.0334(2) 0.26807(19) 0.58676(17) 0.0143(4) Uani 1 1 d .
H2A H -0.0707 0.2799 0.6654 0.017 Uiso 1 1 calc R
N3 N -0.1251(2) 0.1933(2) 0.50559(17) 0.0142(4) Uani 1 1 d .
N4 N -0.1133(2) 0.1106(2) 0.30294(18) 0.0159(4) Uani 1 1 d .
H4A H -0.0490 0.1109 0.2318 0.019 Uiso 1 1 calc R
C1 C 0.1645(3) 0.4107(2) 0.7431(2) 0.0174(5) Uani 1 1 d .
H1B H 0.2463 0.4738 0.7732 0.026 Uiso 1 1 calc R
H1C H 0.1766 0.3129 0.7958 0.026 Uiso 1 1 calc R
H1D H 0.0407 0.4612 0.7491 0.026 Uiso 1 1 calc R
C2 C 0.1134(3) 0.3199(2) 0.5374(2) 0.0137(4) Uani 1 1 d .
C3 C -0.2966(3) 0.1563(2) 0.5615(2) 0.0175(5) Uani 1 1 d .
H3A H -0.3751 0.1406 0.4935 0.026 Uiso 1 1 calc R
H3B H -0.3543 0.2397 0.6073 0.026 Uiso 1 1 calc R
H3C H -0.2749 0.0639 0.6210 0.026 Uiso 1 1 calc R
C4 C -0.0494(3) 0.1807(2) 0.3907(2) 0.0139(4) Uani 1 1 d .
C5 C -0.2709(3) 0.0321(2) 0.3008(2) 0.0187(5) Uani 1 1 d .
H5A H -0.2630 -0.0237 0.2259 0.028 Uiso 1 1 calc R
H5B H -0.3800 0.1062 0.2967 0.028 Uiso 1 1 calc R
H5C H -0.2747 -0.0385 0.3784 0.028 Uiso 1 1 calc R
S1 S 0.21213(8) -0.16637(6) 0.05111(5) 0.01771(12) Uani 1 1 d .
O1 O 0.0849(2) -0.16390(17) 0.16448(15) 0.0193(3) Uani 1 1 d .
C6 C 0.2426(4) -0.3549(3) 0.0078(2) 0.0271(6) Uani 1 1 d .
H6A H 0.1317 -0.3750 -0.0287 0.041 Uiso 1 1 calc R
H6B H 0.2723 -0.4265 0.0838 0.041 Uiso 1 1 calc R
H6C H 0.3405 -0.3664 -0.0554 0.041 Uiso 1 1 calc R
C7 C 0.4315(3) -0.1716(3) 0.1124(2) 0.0223(5) Uani 1 1 d .
H7A H 0.4388 -0.0772 0.1486 0.033 Uiso 1 1 calc R
H7B H 0.5207 -0.1836 0.0432 0.033 Uiso 1 1 calc R
H7C H 0.4553 -0.2570 0.1789 0.033 Uiso 1 1 calc R

loop_
_atom_site_aniso_label
_atom_site_aniso_U_11
_atom_site_aniso_U_22
_atom_site_aniso_U_33
_atom_site_aniso_U_23
_atom_site_aniso_U_13
_atom_site_aniso_U_12
Pd1 0.01218(8) 0.01284(7) 0.01138(8) -0.00200(6) 0.00274(6) -0.00259(6)
Br1 0.01639(11) 0.02001(10) 0.01646(11) -0.00206(8) 0.00250(9) -0.00780(8)
Br2 0.02195(11) 0.02323(11) 0.01496(11) -0.00709(9) 0.00778(9) -0.00846(9)
N1 0.0152(9) 0.0181(8) 0.0138(9) -0.0029(7) 0.0027(7) -0.0048(7)
N2 0.0166(9) 0.0175(8) 0.0099(9) -0.0045(7) 0.0020(7) -0.0043(7)
N3 0.0130(8) 0.0189(8) 0.0118(9) -0.0035(7) 0.0010(7) -0.0048(7)
N4 0.0165(9) 0.0190(8) 0.0129(9) -0.0039(7) 0.0047(7) -0.0050(7)
C1 0.0188(11) 0.0221(10) 0.0126(11) -0.0049(8) 0.0040(9) -0.0056(8)
C2 0.0131(10) 0.0119(9) 0.0151(11) 0.0009(8) -0.0003(8) -0.0005(7)
C3 0.0148(10) 0.0247(11) 0.0140(11) -0.0040(9) 0.0061(8) -0.0066(8)
C4 0.0123(10) 0.0118(9) 0.0162(11) 0.0005(8) 0.0002(8) 0.0013(7)
C5 0.0169(10) 0.0208(11) 0.0206(12) -0.0069(9) 0.0013(9) -0.0063(8)
S1 0.0202(3) 0.0194(3) 0.0125(3) -0.0011(2) 0.0037(2) -0.0009(2)
O1 0.0168(7) 0.0241(8) 0.0167(8) -0.0018(6) 0.0053(6) -0.0034(6)
C6 0.0349(14) 0.0237(12) 0.0224(13) -0.0079(10) 0.0002(11) 0.0004(10)
C7 0.0173(11) 0.0305(12) 0.0191(12) -0.0054(10) 0.0039(9) -0.0021(9)

loop_
_atom_type_symbol
_atom_type_description
_atom_type_scat_dispersion_real
_atom_type_scat_dispersion_imag
_atom_type_scat_source
C C 0.0033 0.0016 'International Tables Vol C Tables 4.2.6.8 and 6.1.1.4'
H H 0.0000 0.0000 'International Tables Vol C Tables 4.2.6.8 and 6.1.1.4'
N N 0.0061 0.0033 'International Tables Vol C Tables 4.2.6.8 and 6.1.1.4'
S S 0.1246 0.1234 'International Tables Vol C Tables 4.2.6.8 and 6.1.1.4'
Br Br -0.2901 2.4595 'International Tables Vol C Tables 4.2.6.8 and 6.1.1.4'
Pd Pd -0.9988 1.0072 'International Tables Vol C Tables 4.2.6.8 and 6.1.1.4'
O O 0.0106 0.0060 'International Tables Vol C Tables 4.2.6.8 and 6.1.1.4'

loop_
_geom_angle_atom_site_label_1
_geom_angle_atom_site_label_2
_geom_angle_atom_site_label_3
_geom_angle
C2 Pd1 C4 80.23(9)
C2 Pd1 Br2 175.07(6)
C4 Pd1 Br2 94.86(6)
C2 Pd1 Br1 94.74(6)
C4 Pd1 Br1 174.51(6)
Br2 Pd1 Br1 90.182(9)
C2 N1 C1 125.08(19)
C2 N1 H1A 117.5
C1 N1 H1A 117.5
C2 N2 N3 115.79(18)
C2 N2 H2A 122.1
N3 N2 H2A 122.1
C4 N3 N2 115.08(17)
C4 N3 C3 132.37(19)
N2 N3 C3 112.27(17)
C4 N4 C5 132.54(19)
C4 N4 H4A 113.7
C5 N4 H4A 113.7
N1 C1 H1B 109.5
N1 C1 H1C 109.5
H1B C1 H1C 109.5
N1 C1 H1D 109.5
H1B C1 H1D 109.5
H1C C1 H1D 109.5
N1 C2 N2 118.4(2)
N1 C2 Pd1 126.81(16)
N2 C2 Pd1 114.77(16)
N3 C3 H3A 109.5
N3 C3 H3B 109.5
H3A C3 H3B 109.5
N3 C3 H3C 109.5
H3A C3 H3C 109.5
H3B C3 H3C 109.5
N4 C4 N3 123.79(19)
N4 C4 Pd1 122.18(16)
N3 C4 Pd1 114.01(15)
N4 C5 H5A 109.5
N4 C5 H5B 109.5
H5A C5 H5B 109.5
N4 C5 H5C 109.5
H5A C5 H5C 109.5
H5B C5 H5C 109.5
O1 S1 C7 106.36(10)
O1 S1 C6 106.77(11)
C7 S1 C6 96.94(12)
S1 C6 H6A 109.5
S1 C6 H6B 109.5
H6A C6 H6B 109.5
S1 C6 H6C 109.5
H6A C6 H6C 109.5
H6B C6 H6C 109.5
S1 C7 H7A 109.5
S1 C7 H7B 109.5
H7A C7 H7B 109.5
S1 C7 H7C 109.5
H7A C7 H7C 109.5
H7B C7 H7C 109.5

loop_
_geom_bond_atom_site_label_1
_geom_bond_atom_site_label_2
_geom_bond_distance
Pd1 C2 1.962(2)
Pd1 C4 1.991(2)
Pd1 Br2 2.4908(4)
Pd1 Br1 2.4930(4)
N1 C2 1.323(3)
N1 C1 1.455(3)
N1 H1A 0.8800
N2 C2 1.329(3)
N2 N3 1.404(2)
N2 H2A 0.8800
N3 C4 1.332(3)
N3 C3 1.469(3)
N4 C4 1.319(3)
N4 C5 1.469(3)
N4 H4A 0.8800
C1 H1B 0.9800
C1 H1C 0.9800
C1 H1D 0.9800
C3 H3A 0.9800
C3 H3B 0.9800
C3 H3C 0.9800
C5 H5A 0.9800
C5 H5B 0.9800
C5 H5C 0.9800
S1 O1 1.5080(16)
S1 C7 1.787(2)
S1 C6 1.789(2)
C6 H6A 0.9800
C6 H6B 0.9800
C6 H6C 0.9800
C7 H7A 0.9800
C7 H7B 0.9800
C7 H7C 0.9800

loop_
_geom_hbond_atom_site_label_D
_geom_hbond_atom_site_label_H
_geom_hbond_atom_site_label_A
_geom_hbond_distance_DH
_geom_hbond_distance_HA
_geom_hbond_distance_DA
_geom_hbond_angle_DHA
_geom_hbond_site_symmetry_A
N1 H1A Br1 0.88 2.66 3.2903(18) 129.1 .
N2 H2A O1 0.88 1.98 2.720(2) 141.0 2_556
N4 H4A Br2 0.88 2.50 3.2098(18) 138.7 .

loop_
_geom_torsion_atom_site_label_1
_geom_torsion_atom_site_label_2
_geom_torsion_atom_site_label_3
_geom_torsion_atom_site_label_4
_geom_torsion
C2 N2 N3 C4 1.8(3)
C2 N2 N3 C3 -172.94(17)
C1 N1 C2 N2 -0.7(3)
C1 N1 C2 Pd1 -179.36(15)
N3 N2 C2 N1 -177.83(17)
N3 N2 C2 Pd1 1.0(2)
C4 Pd1 C2 N1 176.44(19)
Br1 Pd1 C2 N1 -5.78(18)
C4 Pd1 C2 N2 -2.29(15)
Br1 Pd1 C2 N2 175.48(14)
C5 N4 C4 N3 0.3(4)
C5 N4 C4 Pd1 -177.82(17)
N2 N3 C4 N4 178.08(18)
C3 N3 C4 N4 -8.5(4)
N2 N3 C4 Pd1 -3.7(2)
C3 N3 C4 Pd1 169.73(18)
C2 Pd1 C4 N4 -178.46(18)
Br2 Pd1 C4 N4 1.18(17)
C2 Pd1 C4 N3 3.26(15)
Br2 Pd1 C4 N3 -177.10(14)
